data_4321021
loop_
_publ_author_name
'Qin-De Liu'
'Song Gao'
'Jun-Ran Li'
'Qing-Zhong Zhou'
'Kai-Bei Yu'
'Bao-Qing Ma'
'Shi-Wei Zhang'
'Xi-Xiang Zhang'
'Tian-Zhu Jin'

_publ_section_title
;
 Structures and Magnetism of Two Novel Heptanuclear Lanthanide-Centered
 Trigonal Prismatic Clusters: [LnCu6(\m3-OH)3(HL)2(L)4](ClO4)2.25H2O (Ln =
 La, Tb; H2L = Iminodiacetic Acid)
;
_journal_name_full 'Inorganic Chemistry'
_journal_page_first 2488
_journal_page_last 2492
_journal_paper_doi 10.1021/ic990860k
_journal_volume 39
_journal_year 2000
_chemical_formula_sum 'C24 H85 Cl2 Cu6 La N6 O60'
_chemical_formula_weight 2009.02
_chemical_name_systematic
; 
 ? 
;
_space_group_IT_number 176
_symmetry_cell_setting hexagonal
_symmetry_space_group_name_Hall '-P 6c'
_symmetry_space_group_name_H-M 'P 63/m'
_atom_sites_solution_hydrogens geom
_atom_sites_solution_primary direct
_atom_sites_solution_secondary difmap
_audit_creation_method SHELXL-97
_cell_angle_alpha 90.00
_cell_angle_beta 90.00
_cell_angle_gamma 120.00
_cell_formula_units_Z 2
_cell_length_a 12.6425(14)
_cell_length_b 12.6425(14)
_cell_length_c 24.541(5)
_cell_measurement_reflns_used 46
_cell_measurement_temperature 291(2)
_cell_measurement_theta_max 16.15
_cell_measurement_theta_min 3.11
_cell_volume 3396.9(9)
_computing_cell_refinement 'Siemens XSCANS'
_computing_data_collection 'Siemens XSCANS'
_computing_data_reduction 'Siemens SHELXTL'
_computing_molecular_graphics 'Siemens SHELXTL'
_computing_publication_material 'Siemens SHELXTL'
_computing_structure_refinement 'SHELXL-97 (Sheldrick, 1997)'
_computing_structure_solution 'SHELXS-97 (Sheldrick, 1990)'
_diffrn_ambient_temperature 291(2)
_diffrn_measured_fraction_theta_full 0.997
_diffrn_measured_fraction_theta_max 0.997
_diffrn_measurement_method '\w scans'
_diffrn_radiation_monochromator graphite
_diffrn_radiation_source 'normal-focus sealed tube'
_diffrn_radiation_type MoK\a
_diffrn_radiation_wavelength 0.71073
_diffrn_reflns_av_R_equivalents 0.0248
_diffrn_reflns_av_sigmaI/netI 0.0312
_diffrn_reflns_limit_h_max 14
_diffrn_reflns_limit_h_min -1
_diffrn_reflns_limit_k_max 1
_diffrn_reflns_limit_k_min -15
_diffrn_reflns_limit_l_max 29
_diffrn_reflns_limit_l_min -1
_diffrn_reflns_number 5324
_diffrn_reflns_theta_full 25.00
_diffrn_reflns_theta_max 25.00
_diffrn_reflns_theta_min 1.66
_diffrn_standards_decay_% 10.21
_diffrn_standards_interval_count 97
_diffrn_standards_number 3
_exptl_absorpt_coefficient_mu 2.663
_exptl_absorpt_correction_T_max 0.5674
_exptl_absorpt_correction_T_min 0.4310
_exptl_absorpt_correction_type empirical
_exptl_crystal_density_diffrn 1.964
_exptl_crystal_density_method 'not measured'
_exptl_crystal_F_000 2048
_exptl_crystal_size_max 0.38
_exptl_crystal_size_mid 0.32
_exptl_crystal_size_min 0.24
_refine_diff_density_max 1.296
_refine_diff_density_min -1.111
_refine_diff_density_rms 0.150
_refine_ls_extinction_coef 0.0001(2)
_refine_ls_extinction_expression Fc^*^=kFc[1+0.001xFc^2^\l^3^/sin(2\q)]^-1/4^
_refine_ls_extinction_method SHELXL
_refine_ls_goodness_of_fit_ref 1.061
_refine_ls_hydrogen_treatment none
_refine_ls_matrix_type full
_refine_ls_number_parameters 163
_refine_ls_number_reflns 2043
_refine_ls_number_restraints 0
_refine_ls_restrained_S_all 1.061
_refine_ls_R_factor_all 0.0613
_refine_ls_R_factor_gt 0.0497
_refine_ls_shift/su_max 0.000
_refine_ls_shift/su_mean 0.000
_refine_ls_structure_factor_coef Fsqd
_refine_ls_weighting_details 'calc w=1/[\s^2^(Fo^2^)+(0.0872P)^2^+9.4339P] where P=(Fo^2^+2Fc^2^)/3'
_refine_ls_weighting_scheme calc
_refine_ls_wR_factor_gt 0.1374
_refine_ls_wR_factor_ref 0.1431
_reflns_number_gt 1675
_reflns_number_total 2043
_reflns_threshold_expression >2sigma(I)
_cod_data_source_file ic990860k_2.cif
_cod_data_source_block y621
_cod_depositor_comments
;
The following automatic conversions were performed:

'_symmetry_cell_setting' value 'Hexagonal' changed to 'hexagonal'
according to the built-in table from CIF Core dictionary named
'cif_core.dic' version 2.4.1 from 2010-06-29.

Automatic conversion script
Id: cif_fix_values 1646 2011-03-28 12:23:43Z adriana 
;
_cod_database_code 4321021

loop_
_symmetry_equiv_pos_as_xyz
'x, y, z'
'-y, x-y, z'
'-x+y, -x, z'
'-x, -y, z+1/2'
'y, -x+y, z+1/2'
'x-y, x, z+1/2'
'-x, -y, -z'
'y, -x+y, -z'
'x-y, x, -z'
'x, y, -z-1/2'
'-y, x-y, -z-1/2'
'-x+y, -x, -z-1/2'

loop_
_atom_site_label
_atom_site_type_symbol
_atom_site_fract_x
_atom_site_fract_y
_atom_site_fract_z
_atom_site_U_iso_or_equiv
_atom_site_adp_type
_atom_site_occupancy
_atom_site_symmetry_multiplicity
_atom_site_calc_flag
_atom_site_refinement_flags
_atom_site_disorder_assembly
_atom_site_disorder_group
La La 0.3333 0.6667 0.2500 0.0176(3) Uani 1 6 d S . .
Cu Cu 0.09440(7) 0.41945(7) 0.18108(3) 0.0311(3) Uani 1 1 d . . .
Cl Cl 0.3333 0.6667 0.00510(15) 0.0650(10) Uani 1 3 d S . .
O1 O 0.1702(4) 0.5987(4) 0.17772(16) 0.0284(9) Uani 1 1 d . . .
O2 O 0.1614(4) 0.7472(4) 0.13303(18) 0.0345(10) Uani 1 1 d . . .
O3 O -0.0225(4) 0.2463(4) 0.1825(2) 0.0443(13) Uani 1 1 d . . .
O4 O -0.2035(7) 0.1134(6) 0.1504(4) 0.099(3) Uani 1 1 d . . .
O5 O 0.1775(5) 0.4360(5) 0.2500 0.0233(12) Uani 1 2 d S . .
O6 O 0.3333 0.6667 0.0607(6) 0.117(6) Uani 1 3 d S . .
O7 O 0.2140(9) 0.5823(11) -0.0126(5) 0.159(5) Uani 1 1 d . . .
O8 O -0.0024(10) 0.1282(7) 0.2500 0.066(3) Uani 1 2 d S . .
O9 O 0.2429(13) 0.2586(11) 0.2500 0.099(4) Uani 1 2 d S . .
O10 O 0.0431(9) 0.8165(8) 0.0590(4) 0.114(3) Uani 1 1 d . . .
O11 O 0.0000 0.0000 0.0758(5) 0.101(5) Uani 1 3 d S . .
O12 O 0.0000 0.0000 0.1891(5) 0.106(5) Uani 1 3 d S . .
O13 O 0.0891(11) 0.3398(10) 0.0138(5) 0.139(4) Uani 1 1 d . . .
O14 O -0.3845(10) 0.2213(10) 0.2500 0.028(2) Uani 0.50 2 d SP A 1
O15 O -0.4805(11) 0.0663(12) 0.2500 0.043(3) Uani 0.50 2 d SP B 2
N N 0.0120(5) 0.4209(5) 0.1136(2) 0.0405(14) Uani 1 1 d . . .
H0 H 0.0528 0.4099 0.0856 0.049 Uiso 1 1 calc R . .
C1 C 0.0242(6) 0.5426(6) 0.1061(3) 0.0357(15) Uani 1 1 d . . .
H1A H -0.0520 0.5386 0.1160 0.043 Uiso 1 1 calc R . .
H1B H 0.0402 0.5657 0.0681 0.043 Uiso 1 1 calc R . .
C2 C 0.1266(5) 0.6388(5) 0.1406(2) 0.0257(13) Uani 1 1 d . . .
C3 C -0.1099(7) 0.3140(7) 0.1149(4) 0.058(2) Uani 1 1 d . . .
H3A H -0.1338 0.2817 0.0783 0.070 Uiso 1 1 calc R . .
H3B H -0.1678 0.3374 0.1279 0.070 Uiso 1 1 calc R . .
C4 C -0.1136(7) 0.2163(6) 0.1517(4) 0.053(2) Uani 1 1 d . . .

loop_
_atom_site_aniso_label
_atom_site_aniso_U_11
_atom_site_aniso_U_22
_atom_site_aniso_U_33
_atom_site_aniso_U_23
_atom_site_aniso_U_13
_atom_site_aniso_U_12
La 0.0171(3) 0.0171(3) 0.0188(4) 0.000 0.000 0.00853(15)
Cu 0.0301(5) 0.0215(4) 0.0354(5) -0.0013(3) -0.0124(3) 0.0081(3)
Cl 0.0753(16) 0.0753(16) 0.0443(19) 0.000 0.000 0.0376(8)
O1 0.030(2) 0.021(2) 0.033(2) 0.0005(17) -0.0114(18) 0.0119(18)
O2 0.040(3) 0.025(2) 0.039(3) 0.0033(19) -0.009(2) 0.017(2)
O3 0.039(3) 0.027(2) 0.053(3) 0.003(2) -0.017(2) 0.006(2)
O4 0.069(4) 0.041(3) 0.130(6) 0.024(4) -0.051(5) -0.016(3)
O5 0.019(3) 0.022(3) 0.026(3) 0.000 0.000 0.008(2)
O6 0.145(9) 0.145(9) 0.062(8) 0.000 0.000 0.073(5)
O7 0.103(8) 0.140(9) 0.188(12) -0.018(8) -0.055(8) 0.027(7)
O8 0.145(9) 0.036(4) 0.036(4) 0.000 0.000 0.059(5)
O9 0.191(13) 0.124(9) 0.060(6) 0.000 0.000 0.138(10)
O10 0.137(8) 0.088(6) 0.149(8) -0.019(6) -0.018(6) 0.080(6)
O11 0.124(7) 0.124(7) 0.057(7) 0.000 0.000 0.062(4)
O12 0.142(8) 0.142(8) 0.034(6) 0.000 0.000 0.071(4)
O13 0.152(9) 0.120(8) 0.142(9) -0.002(7) 0.043(8) 0.066(7)
O14 0.019(6) 0.024(6) 0.039(6) 0.000 0.000 0.008(5)
O15 0.021(6) 0.027(7) 0.071(10) 0.000 0.000 0.005(5)
N 0.042(3) 0.033(3) 0.043(3) -0.006(3) -0.017(3) 0.016(3)
C1 0.035(4) 0.030(3) 0.037(3) -0.005(3) -0.015(3) 0.013(3)
C2 0.021(3) 0.029(3) 0.028(3) -0.001(2) -0.001(2) 0.013(2)
C3 0.044(4) 0.038(4) 0.071(6) 0.004(4) -0.034(4) 0.004(3)
C4 0.044(4) 0.029(4) 0.067(5) -0.003(4) -0.021(4) 0.004(3)

loop_
_atom_type_symbol
_atom_type_description
_atom_type_scat_dispersion_real
_atom_type_scat_dispersion_imag
_atom_type_scat_source
C C 0.0033 0.0016 'International Tables Vol C Tables 4.2.6.8 and 6.1.1.4'
H H 0.0000 0.0000 'International Tables Vol C Tables 4.2.6.8 and 6.1.1.4'
N N 0.0061 0.0033 'International Tables Vol C Tables 4.2.6.8 and 6.1.1.4'
O O 0.0106 0.0060 'International Tables Vol C Tables 4.2.6.8 and 6.1.1.4'
Cl Cl 0.1484 0.1585 'International Tables Vol C Tables 4.2.6.8 and 6.1.1.4'
Cu Cu 0.3201 1.2651 'International Tables Vol C Tables 4.2.6.8 and 6.1.1.4'
La La -0.2871 2.4523 'International Tables Vol C Tables 4.2.6.8 and 6.1.1.4'

loop_
_geom_angle_atom_site_label_1
_geom_angle_atom_site_label_2
_geom_angle_atom_site_label_3
_geom_angle
_geom_angle_site_symmetry_1
_geom_angle_site_symmetry_3
_geom_angle_publ_flag
O1 La O1 76.04(15) 12_566 10_556 ?
O1 La O1 138.34(7) 12_566 . ?
O1 La O1 89.33(19) 10_556 . ?
O1 La O1 89.33(19) 12_566 3_565 ?
O1 La O1 138.34(7) 10_556 3_565 ?
O1 La O1 76.04(15) . 3_565 ?
O1 La O1 76.04(15) 12_566 11_666 ?
O1 La O1 76.04(15) 10_556 11_666 ?
O1 La O1 138.34(7) . 11_666 ?
O1 La O1 138.34(7) 3_565 11_666 ?
O1 La O1 138.34(7) 12_566 2_665 ?
O1 La O1 138.34(7) 10_556 2_665 ?
O1 La O1 76.04(15) . 2_665 ?
O1 La O1 76.04(15) 3_565 2_665 ?
O1 La O1 89.33(19) 11_666 2_665 ?
O1 La O5 65.32(12) 12_566 3_565 ?
O1 La O5 73.15(13) 10_556 3_565 ?
O1 La O5 73.15(13) . 3_565 ?
O1 La O5 65.32(12) 3_565 3_565 ?
O1 La O5 135.03(10) 11_666 3_565 ?
O1 La O5 135.03(10) 2_665 3_565 ?
O1 La O5 135.03(10) 12_566 . ?
O1 La O5 65.32(12) 10_556 . ?
O1 La O5 65.32(12) . . ?
O1 La O5 135.03(10) 3_565 . ?
O1 La O5 73.15(13) 11_666 . ?
O1 La O5 73.15(13) 2_665 . ?
O5 La O5 120.000(1) 3_565 . ?
O1 La O5 73.15(13) 12_566 2_665 ?
O1 La O5 135.03(10) 10_556 2_665 ?
O1 La O5 135.03(10) . 2_665 ?
O1 La O5 73.15(13) 3_565 2_665 ?
O1 La O5 65.32(12) 11_666 2_665 ?
O1 La O5 65.32(12) 2_665 2_665 ?
O5 La O5 120.000(1) 3_565 2_665 ?
O5 La O5 120.0 . 2_665 ?
O1 La Cu 33.36(9) 12_566 12_566 ?
O1 La Cu 65.36(9) 10_556 12_566 ?
O1 La Cu 105.12(9) . 12_566 ?
O1 La Cu 80.93(9) 3_565 12_566 ?
O1 La Cu 103.63(10) 11_666 12_566 ?
O1 La Cu 155.96(10) 2_665 12_566 ?
O5 La Cu 33.02(6) 3_565 12_566 ?
O5 La Cu 129.74(10) . 12_566 ?
O5 La Cu 101.49(11) 2_665 12_566 ?
O1 La Cu 80.93(9) 12_566 3_565 ?
O1 La Cu 105.12(9) 10_556 3_565 ?
O1 La Cu 65.36(9) . 3_565 ?
O1 La Cu 33.36(9) 3_565 3_565 ?
O1 La Cu 155.96(10) 11_666 3_565 ?
O1 La Cu 103.63(10) 2_665 3_565 ?
O5 La Cu 33.02(6) 3_565 3_565 ?
O5 La Cu 129.74(10) . 3_565 ?
O5 La Cu 101.49(11) 2_665 3_565 ?
Cu La Cu 57.63(3) 12_566 3_565 ?
O1 La Cu 155.96(10) 12_566 . ?
O1 La Cu 80.93(9) 10_556 . ?
O1 La Cu 33.36(9) . . ?
O1 La Cu 103.63(10) 3_565 . ?
O1 La Cu 105.12(9) 11_666 . ?
O1 La Cu 65.36(9) 2_665 . ?
O5 La Cu 101.49(11) 3_565 . ?
O5 La Cu 33.02(6) . . ?
O5 La Cu 129.74(10) 2_665 . ?
Cu La Cu 128.037(8) 12_566 . ?
Cu La Cu 98.713(18) 3_565 . ?
O3 Cu O5 99.9(2) . . ?
O3 Cu N 85.3(2) . . ?
O5 Cu N 173.4(2) . . ?
O3 Cu O1 163.4(2) . . ?
O5 Cu O1 89.26(19) . . ?
N Cu O1 84.79(19) . . ?
O3 Cu O2 99.0(2) . 2_665 ?
O5 Cu O2 90.97(18) . 2_665 ?
N Cu O2 92.3(2) . 2_665 ?
O1 Cu O2 94.60(17) . 2_665 ?
O3 Cu La 146.02(14) . . ?
O5 Cu La 46.17(15) . . ?
N Cu La 128.57(16) . . ?
O1 Cu La 44.72(11) . . ?
O2 Cu La 84.31(10) 2_665 . ?
O6 Cl O7 107.9(6) . 3_565 ?
O6 Cl O7 107.9(6) . . ?
O7 Cl O7 111.0(5) 3_565 . ?
O6 Cl O7 107.9(6) . 2_665 ?
O7 Cl O7 111.0(5) 3_565 2_665 ?
O7 Cl O7 111.0(5) . 2_665 ?
C2 O1 Cu 115.0(4) . . ?
C2 O1 La 143.0(4) . . ?
Cu O1 La 101.92(15) . . ?
C2 O2 Cu 123.1(4) . 3_565 ?
C4 O3 Cu 113.1(4) . . ?
Cu O5 Cu 120.7(3) . 10_556 ?
Cu O5 La 100.81(17) . . ?
Cu O5 La 100.81(17) 10_556 . ?
C3 N C1 118.7(6) . . ?
C3 N Cu 107.1(4) . . ?
C1 N Cu 109.5(4) . . ?
N C1 C2 111.7(5) . . ?
O2 C2 O1 124.1(5) . . ?
O2 C2 C1 119.8(5) . . ?
O1 C2 C1 116.0(5) . . ?
N C3 C4 110.9(6) . . ?
O4 C4 O3 123.6(8) . . ?
O4 C4 C3 119.0(7) . . ?
O3 C4 C3 117.5(6) . . ?

loop_
_geom_bond_atom_site_label_1
_geom_bond_atom_site_label_2
_geom_bond_distance
_geom_bond_site_symmetry_2
_geom_bond_publ_flag
La O1 2.523(4) 12_566 ?
La O1 2.523(4) 10_556 ?
La O1 2.523(4) . ?
La O1 2.523(4) 3_565 ?
La O1 2.523(4) 11_666 ?
La O1 2.523(4) 2_665 ?
La O5 2.577(5) 3_565 ?
La O5 2.577(5) . ?
La O5 2.577(5) 2_665 ?
La Cu 3.5090(8) 12_566 ?
La Cu 3.5090(8) 3_565 ?
La Cu 3.5090(8) . ?
Cu O3 1.935(4) . ?
Cu O5 1.947(3) . ?
Cu N 1.961(5) . ?
Cu O1 1.972(4) . ?
Cu O2 2.354(4) 2_665 ?
Cl O6 1.364(15) . ?
Cl O7 1.412(10) 3_565 ?
Cl O7 1.412(10) . ?
Cl O7 1.412(10) 2_665 ?
O1 C2 1.292(7) . ?
O2 C2 1.225(7) . ?
O2 Cu 2.354(4) 3_565 ?
O3 C4 1.268(9) . ?
O4 C4 1.228(9) . ?
O5 Cu 1.947(3) 10_556 ?
N C3 1.456(9) . ?
N C1 1.480(8) . ?
C1 C2 1.515(8) . ?
C3 C4 1.511(11) . ?

loop_
_geom_torsion_atom_site_label_1
_geom_torsion_atom_site_label_2
_geom_torsion_atom_site_label_3
_geom_torsion_atom_site_label_4
_geom_torsion
_geom_torsion_site_symmetry_1
_geom_torsion_site_symmetry_2
_geom_torsion_site_symmetry_3
_geom_torsion_site_symmetry_4
_geom_torsion_publ_flag
O1 La Cu O3 -73.9(4) 12_566 . . . ?
O1 La Cu O3 -57.1(3) 10_556 . . . ?
O1 La Cu O3 -159.9(4) . . . . ?
O1 La Cu O3 165.1(3) 3_565 . . . ?
O1 La Cu O3 15.6(3) 11_666 . . . ?
O1 La Cu O3 97.7(3) 2_665 . . . ?
O5 La Cu O3 -127.8(3) 3_565 . . . ?
O5 La Cu O3 0.8(4) . . . . ?
O5 La Cu O3 85.9(3) 2_665 . . . ?
Cu La Cu O3 -105.8(3) 12_566 . . . ?
Cu La Cu O3 -161.2(3) 3_565 . . . ?
O1 La Cu O5 -74.8(3) 12_566 . . . ?
O1 La Cu O5 -58.0(2) 10_556 . . . ?
O1 La Cu O5 -160.7(3) . . . . ?
O1 La Cu O5 164.3(2) 3_565 . . . ?
O1 La Cu O5 14.8(2) 11_666 . . . ?
O1 La Cu O5 96.9(2) 2_665 . . . ?
O5 La Cu O5 -128.58(14) 3_565 . . . ?
O5 La Cu O5 85.06(10) 2_665 . . . ?
Cu La Cu O5 -106.6(2) 12_566 . . . ?
Cu La Cu O5 -162.0(2) 3_565 . . . ?
O1 La Cu N 100.0(3) 12_566 . . . ?
O1 La Cu N 116.7(3) 10_556 . . . ?
O1 La Cu N 14.0(3) . . . . ?
O1 La Cu N -21.0(3) 3_565 . . . ?
O1 La Cu N -170.5(3) 11_666 . . . ?
O1 La Cu N -88.4(3) 2_665 . . . ?
O5 La Cu N 46.1(3) 3_565 . . . ?
O5 La Cu N 174.7(3) . . . . ?
O5 La Cu N -100.2(3) 2_665 . . . ?
Cu La Cu N 68.1(2) 12_566 . . . ?
Cu La Cu N 12.7(2) 3_565 . . . ?
O1 La Cu O1 86.0(4) 12_566 . . . ?
O1 La Cu O1 102.8(3) 10_556 . . . ?
O1 La Cu O1 -34.96(19) 3_565 . . . ?
O1 La Cu O1 175.53(12) 11_666 . . . ?
O1 La Cu O1 -102.4(3) 2_665 . . . ?
O5 La Cu O1 32.14(19) 3_565 . . . ?
O5 La Cu O1 160.7(3) . . . . ?
O5 La Cu O1 -114.2(2) 2_665 . . . ?
Cu La Cu O1 54.12(18) 12_566 . . . ?
Cu La Cu O1 -1.29(18) 3_565 . . . ?
O1 La Cu O2 -171.6(3) 12_566 . . 2_665 ?
O1 La Cu O2 -154.82(15) 10_556 . . 2_665 ?
O1 La Cu O2 102.4(2) . . . 2_665 ?
O1 La Cu O2 67.47(15) 3_565 . . 2_665 ?
O1 La Cu O2 -82.05(15) 11_666 . . 2_665 ?
O1 La Cu O2 0.07(16) 2_665 . . 2_665 ?
O5 La Cu O2 134.57(13) 3_565 . . 2_665 ?
O5 La Cu O2 -96.9(2) . . . 2_665 ?
O5 La Cu O2 -11.79(15) 2_665 . . 2_665 ?
Cu La Cu O2 156.54(12) 12_566 . . 2_665 ?
Cu La Cu O2 101.13(11) 3_565 . . 2_665 ?
O3 Cu O1 C2 -45.1(9) . . . . ?
O5 Cu O1 C2 -168.9(4) . . . . ?
N Cu O1 C2 8.2(4) . . . . ?
O2 Cu O1 C2 100.2(4) 2_665 . . . ?
La Cu O1 C2 177.3(5) . . . . ?
O3 Cu O1 La 137.6(6) . . . . ?
O5 Cu O1 La 13.78(19) . . . . ?
N Cu O1 La -169.1(2) . . . . ?
O2 Cu O1 La -77.14(17) 2_665 . . . ?
O1 La O1 C2 41.7(6) 12_566 . . . ?
O1 La O1 C2 109.6(6) 10_556 . . . ?
O1 La O1 C2 -31.0(6) 3_565 . . . ?
O1 La O1 C2 177.6(6) 11_666 . . . ?
O1 La O1 C2 -109.8(6) 2_665 . . . ?
O5 La O1 C2 37.1(6) 3_565 . . . ?
O5 La O1 C2 172.6(7) . . . . ?
O5 La O1 C2 -78.8(7) 2_665 . . . ?
Cu La O1 C2 45.4(6) 12_566 . . . ?
Cu La O1 C2 2.6(6) 3_565 . . . ?
Cu La O1 C2 -175.9(7) . . . . ?
O1 La O1 Cu -142.3(2) 12_566 . . . ?
O1 La O1 Cu -74.4(2) 10_556 . . . ?
O1 La O1 Cu 144.99(16) 3_565 . . . ?
O1 La O1 Cu -6.50(17) 11_666 . . . ?
O1 La O1 Cu 66.2(2) 2_665 . . . ?
O5 La O1 Cu -147.0(2) 3_565 . . . ?
O5 La O1 Cu -11.42(15) . . . . ?
O5 La O1 Cu 97.2(2) 2_665 . . . ?
Cu La O1 Cu -138.62(13) 12_566 . . . ?
Cu La O1 Cu 178.59(19) 3_565 . . . ?
O5 Cu O3 C4 158.8(6) . . . . ?
N Cu O3 C4 -17.0(6) . . . . ?
O1 Cu O3 C4 36.3(10) . . . . ?
O2 Cu O3 C4 -108.6(6) 2_665 . . . ?
La Cu O3 C4 158.2(5) . . . . ?
O3 Cu O5 Cu -69.9(3) . . . 10_556 ?
N Cu O5 Cu 71(2) . . . 10_556 ?
O1 Cu O5 Cu 96.2(3) . . . 10_556 ?
O2 Cu O5 Cu -169.3(3) 2_665 . . 10_556 ?
La Cu O5 Cu 109.6(4) . . . 10_556 ?
O3 Cu O5 La -179.5(2) . . . . ?
N Cu O5 La -39(2) . . . . ?
O1 Cu O5 La -13.43(18) . . . . ?
O2 Cu O5 La 81.16(17) 2_665 . . . ?
O1 La O5 Cu 146.22(13) 12_566 . . . ?
O1 La O5 Cu 112.9(2) 10_556 . . . ?
O1 La O5 Cu 11.52(16) . . . . ?
O1 La O5 Cu -21.8(3) 3_565 . . . ?
O1 La O5 Cu -165.1(2) 11_666 . . . ?
O1 La O5 Cu -70.53(17) 2_665 . . . ?
O5 La O5 Cu 62.20(17) 3_565 . . . ?
O5 La O5 Cu -117.80(17) 2_665 . . . ?
Cu La O5 Cu 101.02(11) 12_566 . . . ?
Cu La O5 Cu 23.4(2) 3_565 . . . ?
O1 La O5 Cu 21.8(3) 12_566 . . 10_556 ?
O1 La O5 Cu -11.52(16) 10_556 . . 10_556 ?
O1 La O5 Cu -112.9(2) . . . 10_556 ?
O1 La O5 Cu -146.22(13) 3_565 . . 10_556 ?
O1 La O5 Cu 70.53(17) 11_666 . . 10_556 ?
O1 La O5 Cu 165.1(2) 2_665 . . 10_556 ?
O5 La O5 Cu -62.20(17) 3_565 . . 10_556 ?
O5 La O5 Cu 117.80(17) 2_665 . . 10_556 ?
Cu La O5 Cu -23.4(2) 12_566 . . 10_556 ?
Cu La O5 Cu -101.02(11) 3_565 . . 10_556 ?
Cu La O5 Cu -124.4(3) . . . 10_556 ?
O3 Cu N C3 22.3(5) . . . . ?
O5 Cu N C3 -119(2) . . . . ?
O1 Cu N C3 -144.5(5) . . . . ?
O2 Cu N C3 121.1(5) 2_665 . . . ?
La Cu N C3 -154.3(5) . . . . ?
O3 Cu N C1 152.2(5) . . . . ?
O5 Cu N C1 11(2) . . . . ?
O1 Cu N C1 -14.5(5) . . . . ?
O2 Cu N C1 -109.0(5) 2_665 . . . ?
La Cu N C1 -24.4(6) . . . . ?
C3 N C1 C2 141.6(6) . . . . ?
Cu N C1 C2 18.3(7) . . . . ?
Cu O2 C2 O1 4.4(8) 3_565 . . . ?
Cu O2 C2 C1 -177.2(4) 3_565 . . . ?
Cu O1 C2 O2 179.0(5) . . . . ?
La O1 C2 O2 -5.4(10) . . . . ?
Cu O1 C2 C1 0.6(7) . . . . ?
La O1 C2 C1 176.2(4) . . . . ?
N C1 C2 O2 168.7(6) . . . . ?
N C1 C2 O1 -12.8(8) . . . . ?
C1 N C3 C4 -148.3(7) . . . . ?
Cu N C3 C4 -23.8(9) . . . . ?
Cu O3 C4 O4 -172.8(9) . . . . ?
Cu O3 C4 C3 6.8(10) . . . . ?
N C3 C4 O4 -168.2(9) . . . . ?
N C3 C4 O3 12.1(12) . . . . ?
